data_7000148
loop_
_publ_author_name
'Du, Shaowu'
'Kautz, Jason A.'
'McGrath, Thomas D.'
'Stone, F Gordon A'

_publ_section_title
;
 Alkyne coupling at a rhenium-monocarborane substrate: synthesis of
 Re,B-eta2:sigma-butadienyl complexes.
;
_journal_issue 22
_journal_name_full 'Dalton transactions (Cambridge, England : 2003)'
_journal_page_first 3672
_journal_page_last 3680
_journal_paper_doi 10.1039/b510026g
_journal_year 2005
_chemical_formula_sum 'C21 H39 B10 N2 O Re'
_chemical_formula_weight 629.84
_chemical_name_systematic
;
?
;
_space_group_IT_number 19
_symmetry_cell_setting orthorhombic
_symmetry_space_group_name_Hall 'P 2ac 2ab'
_symmetry_space_group_name_H-M 'P 21 21 21'
_atom_sites_solution_hydrogens geom
_atom_sites_solution_primary direct
_atom_sites_solution_secondary difmap
_audit_creation_method SHELXL-97
_cell_angle_alpha 90.00
_cell_angle_beta 90.00
_cell_angle_gamma 90.00
_cell_formula_units_Z 4
_cell_length_a 10.6011(9)
_cell_length_b 11.5856(10)
_cell_length_c 22.6485(18)
_cell_measurement_reflns_used 6853
_cell_measurement_temperature 110(2)
_cell_measurement_theta_max 32.71
_cell_measurement_theta_min 2.52
_cell_volume 2781.7(4)
_computing_cell_refinement 'Bruker APEX2 (Bruker, 2003)'
_computing_data_collection 'Bruker APEX2 (Bruker, 2003)'
_computing_data_reduction 'Bruker APEX2 (Bruker, 2003)'
_computing_molecular_graphics 'Bruker SHELXTL (Bruker, 2001)'
_computing_publication_material 'Bruker SHELXTL (Bruker, 2001)'
_computing_structure_refinement 'Bruker SHELXTL (Bruker, 2001)'
_computing_structure_solution 'Bruker SHELXTL (Bruker, 2001)'
_diffrn_ambient_temperature 110(2)
_diffrn_measured_fraction_theta_full 0.999
_diffrn_measured_fraction_theta_max 0.995
_diffrn_measurement_device_type 'Bruker-Nonius X-8 Apex CCD area detector'
_diffrn_measurement_method 'phi and omega scans'
_diffrn_radiation_monochromator graphite
_diffrn_radiation_source 'fine-focus sealed tube'
_diffrn_radiation_type MoK\a
_diffrn_radiation_wavelength 0.71073
_diffrn_reflns_av_R_equivalents 0.0506
_diffrn_reflns_av_sigmaI/netI 0.0581
_diffrn_reflns_limit_h_max 16
_diffrn_reflns_limit_h_min -14
_diffrn_reflns_limit_k_max 17
_diffrn_reflns_limit_k_min -16
_diffrn_reflns_limit_l_max 34
_diffrn_reflns_limit_l_min -34
_diffrn_reflns_number 27494
_diffrn_reflns_theta_full 27.50
_diffrn_reflns_theta_max 32.84
_diffrn_reflns_theta_min 1.97
_exptl_absorpt_coefficient_mu 4.386
_exptl_absorpt_correction_T_max 0.6487
_exptl_absorpt_correction_T_min 0.4594
_exptl_absorpt_correction_type multi-scan
_exptl_absorpt_process_details 'SADABS (Bruker, 2003)'
_exptl_crystal_colour yellow
_exptl_crystal_density_diffrn 1.504
_exptl_crystal_density_method 'not measured'
_exptl_crystal_description block
_exptl_crystal_F_000 1248
_exptl_crystal_size_max 0.21
_exptl_crystal_size_mid 0.16
_exptl_crystal_size_min 0.11
_refine_diff_density_max 2.658
_refine_diff_density_min -1.399
_refine_diff_density_rms 0.155
_refine_ls_abs_structure_details 'Flack H D (1983), Acta Cryst. A39, 876-881'
_refine_ls_abs_structure_Flack -0.042(11)
_refine_ls_extinction_method none
_refine_ls_goodness_of_fit_ref 1.069
_refine_ls_hydrogen_treatment mixed
_refine_ls_matrix_type full
_refine_ls_number_parameters 322
_refine_ls_number_reflns 9889
_refine_ls_number_restraints 1
_refine_ls_restrained_S_all 1.069
_refine_ls_R_factor_all 0.0474
_refine_ls_R_factor_gt 0.0437
_refine_ls_shift/su_max 0.001
_refine_ls_shift/su_mean 0.000
_refine_ls_structure_factor_coef Fsqd
_refine_ls_weighting_details 'calc w=1/[\s^2^(Fo^2^)+(0.0678P)^2^+0.0000P] where P=(Fo^2^+2Fc^2^)/3'
_refine_ls_weighting_scheme calc
_refine_ls_wR_factor_gt 0.1085
_refine_ls_wR_factor_ref 0.1103
_reflns_number_gt 9177
_reflns_number_total 9889
_reflns_threshold_expression >2sigma(I)
_cod_data_source_file b510026g.txt
_cod_data_source_block 9
_cod_depositor_comments
;
The following automatic conversions were performed:
'_symmetry_cell_setting' value 'Orthorhombic' changed to 'orthorhombic'
according to '/home/saulius/struct/CIF-dictionaries/cif_core.dic'
dictionary named 'cif_core.dic' version 2.4.1 from 2010-06-29.

Automatic conversion script
Id: cif_fix_enum 1527 2010-12-29 10:47:43Z saulius 
;
_cod_original_sg_symbol_H-M 'P2(1)2(1)2(1) '
_cod_database_code 7000148

loop_
_symmetry_equiv_pos_as_xyz
'x, y, z'
'-x+1/2, -y, z+1/2'
'-x, y+1/2, -z+1/2'
'x+1/2, -y+1/2, -z'

loop_
_atom_site_label
_atom_site_type_symbol
_atom_site_fract_x
_atom_site_fract_y
_atom_site_fract_z
_atom_site_U_iso_or_equiv
_atom_site_adp_type
_atom_site_occupancy
_atom_site_symmetry_multiplicity
_atom_site_calc_flag
_atom_site_refinement_flags
_atom_site_disorder_assembly
_atom_site_disorder_group
Re Re 0.690877(15) 0.524465(14) 0.048009(7) 0.01364(5) Uani 1 1 d . . .
C1 C 0.7504(4) 0.5460(4) -0.0437(2) 0.0170(8) Uani 1 1 d . . .
B3 B 0.6756(5) 0.6745(4) -0.0210(2) 0.0167(9) Uani 1 1 d . . .
H3 H 0.7188 0.7542 -0.0017 0.020 Uiso 1 1 calc R . .
B4 B 0.6995(6) 0.6394(5) -0.0968(2) 0.0199(9) Uani 1 1 d . . .
H4 H 0.7630 0.6937 -0.1249 0.024 Uiso 1 1 calc R . .
B5 B 0.6915(6) 0.4852(5) -0.1063(2) 0.0185(9) Uani 1 1 d . . .
H5 H 0.7498 0.4397 -0.1403 0.022 Uiso 1 1 calc R . .
B6 B 0.6582(5) 0.4179(5) -0.0363(2) 0.0175(9) Uani 1 1 d . . .
H6 H 0.6897 0.3273 -0.0274 0.021 Uiso 1 1 calc R . .
B7 B 0.5231(5) 0.6287(5) 0.0009(2) 0.0182(9) Uani 1 1 d . . .
H7 H 0.4664 0.6767 0.0347 0.022 Uiso 1 1 calc R . .
B8 B 0.5501(5) 0.6876(5) -0.0718(3) 0.0203(10) Uani 1 1 d . . .
H8 H 0.5116 0.7739 -0.0849 0.024 Uiso 1 1 calc R . .
B9 B 0.5590(5) 0.5752(5) -0.1239(2) 0.0208(10) Uani 1 1 d . . .
H9 H 0.5277 0.5879 -0.1706 0.025 Uiso 1 1 calc R . .
B10 B 0.5339(6) 0.4411(5) -0.0864(3) 0.0203(11) Uani 1 1 d . . .
H10 H 0.4856 0.3673 -0.1090 0.024 Uiso 1 1 calc R . .
B11 B 0.5111(5) 0.4696(6) -0.0086(2) 0.0189(9) Uani 1 1 d . . .
H11 H 0.4458 0.4157 0.0188 0.023 Uiso 1 1 calc R . .
B12 B 0.4503(5) 0.5667(5) -0.0630(2) 0.0195(10) Uani 1 1 d . . .
H12 H 0.3458 0.5741 -0.0693 0.023 Uiso 1 1 calc R . .
N1 N 0.8670(4) 0.5438(3) -0.01103(18) 0.0163(7) Uani 1 1 d D . .
H100 H 0.904(5) 0.614(3) -0.008(3) 0.020 Uiso 1 1 d D . .
C11 C 0.9828(4) 0.4739(5) -0.0288(2) 0.0197(8) Uani 1 1 d . . .
C12 C 1.0784(5) 0.4893(5) 0.0209(2) 0.0266(10) Uani 1 1 d . . .
H12A H 1.0968 0.5715 0.0260 0.040 Uiso 1 1 calc R . .
H12B H 1.1563 0.4481 0.0109 0.040 Uiso 1 1 calc R . .
H12C H 1.0436 0.4580 0.0576 0.040 Uiso 1 1 calc R . .
C13 C 1.0338(5) 0.5288(7) -0.0860(3) 0.0334(13) Uani 1 1 d . . .
H13A H 0.9716 0.5194 -0.1177 0.050 Uiso 1 1 calc R . .
H13B H 1.1127 0.4906 -0.0973 0.050 Uiso 1 1 calc R . .
H13C H 1.0495 0.6111 -0.0794 0.050 Uiso 1 1 calc R . .
C14 C 0.9547(5) 0.3464(5) -0.0370(3) 0.0296(12) Uani 1 1 d . . .
H14A H 0.8935 0.3366 -0.0691 0.044 Uiso 1 1 calc R . .
H14B H 0.9197 0.3148 -0.0004 0.044 Uiso 1 1 calc R . .
H14C H 1.0328 0.3055 -0.0470 0.044 Uiso 1 1 calc R . .
C21 C 0.7233(5) 0.3669(4) 0.0755(2) 0.0196(9) Uani 1 1 d . . .
O21 O 0.7363(4) 0.2727(4) 0.08940(19) 0.0298(9) Uani 1 1 d . . .
C31 C 0.7655(5) 0.6593(5) 0.1013(2) 0.0202(9) Uani 1 1 d . . .
H31 H 0.750(6) 0.742(6) 0.110(3) 0.024 Uiso 1 1 d . . .
C32 C 0.7948(5) 0.5699(5) 0.1303(2) 0.0207(9) Uani 1 1 d . . .
C33 C 0.8472(5) 0.5171(6) 0.1868(2) 0.0234(9) Uani 1 1 d . . .
C34 C 0.9493(6) 0.4280(7) 0.1751(3) 0.0346(13) Uani 1 1 d . . .
H34A H 0.9798 0.3968 0.2127 0.052 Uiso 1 1 calc R . .
H34B H 1.0195 0.4644 0.1540 0.052 Uiso 1 1 calc R . .
H34C H 0.9146 0.3652 0.1511 0.052 Uiso 1 1 calc R . .
C35 C 0.9027(6) 0.6189(6) 0.2225(3) 0.0323(13) Uani 1 1 d . . .
H35A H 0.8362 0.6756 0.2304 0.048 Uiso 1 1 calc R . .
H35B H 0.9703 0.6555 0.1996 0.048 Uiso 1 1 calc R . .
H35C H 0.9368 0.5902 0.2599 0.048 Uiso 1 1 calc R . .
C36 C 0.7389(6) 0.4631(6) 0.2219(2) 0.0272(11) Uani 1 1 d . . .
H36A H 0.6738 0.5215 0.2291 0.041 Uiso 1 1 calc R . .
H36B H 0.7709 0.4342 0.2597 0.041 Uiso 1 1 calc R . .
H36C H 0.7026 0.3991 0.1993 0.041 Uiso 1 1 calc R . .
C41 C 0.5479(4) 0.5283(5) 0.1064(2) 0.0190(8) Uani 1 1 d . . .
N41 N 0.4708(4) 0.5296(5) 0.14335(19) 0.0234(8) Uani 1 1 d . . .
C42 C 0.3910(4) 0.5352(5) 0.1928(2) 0.0204(9) Uani 1 1 d . . .
C43 C 0.4007(5) 0.6334(5) 0.2287(2) 0.0216(9) Uani 1 1 d . . .
C44 C 0.4880(6) 0.7316(5) 0.2135(3) 0.0298(12) Uani 1 1 d . . .
H44A H 0.4816 0.7917 0.2438 0.045 Uiso 1 1 calc R . .
H44B H 0.4642 0.7639 0.1750 0.045 Uiso 1 1 calc R . .
H44C H 0.5750 0.7032 0.2117 0.045 Uiso 1 1 calc R . .
C45 C 0.3249(6) 0.6346(5) 0.2795(2) 0.0264(10) Uani 1 1 d . . .
H45 H 0.3284 0.6990 0.3054 0.032 Uiso 1 1 calc R . .
C46 C 0.2451(5) 0.5434(5) 0.2924(2) 0.0257(11) Uani 1 1 d . . .
H46 H 0.1947 0.5460 0.3271 0.031 Uiso 1 1 calc R . .
C47 C 0.2379(5) 0.4483(5) 0.2555(2) 0.0239(10) Uani 1 1 d . . .
H47 H 0.1830 0.3864 0.2652 0.029 Uiso 1 1 calc R . .
C48 C 0.3111(5) 0.4425(5) 0.2037(2) 0.0223(9) Uani 1 1 d . . .
C49 C 0.3034(6) 0.3422(5) 0.1620(3) 0.0327(12) Uani 1 1 d . . .
H49A H 0.2422 0.2860 0.1769 0.049 Uiso 1 1 calc R . .
H49B H 0.3865 0.3057 0.1587 0.049 Uiso 1 1 calc R . .
H49C H 0.2765 0.3696 0.1230 0.049 Uiso 1 1 calc R . .

loop_
_atom_site_aniso_label
_atom_site_aniso_U_11
_atom_site_aniso_U_22
_atom_site_aniso_U_33
_atom_site_aniso_U_23
_atom_site_aniso_U_13
_atom_site_aniso_U_12
Re 0.01504(7) 0.01359(7) 0.01227(7) -0.00067(6) 0.00083(6) -0.00031(6)
C1 0.0151(18) 0.019(2) 0.0163(18) -0.0005(16) -0.0005(15) 0.0003(14)
B3 0.018(2) 0.0129(19) 0.019(2) 0.0005(17) -0.0004(18) 0.0003(18)
B4 0.023(2) 0.020(2) 0.016(2) 0.0037(17) -0.002(2) 0.001(2)
B5 0.026(2) 0.016(2) 0.0138(18) -0.0052(17) 0.0014(18) 0.000(2)
B6 0.021(2) 0.014(2) 0.018(2) -0.0022(17) -0.0002(16) 0.0021(18)
B7 0.017(2) 0.016(2) 0.022(2) -0.0006(19) 0.0001(18) 0.0009(19)
B8 0.021(2) 0.018(2) 0.022(2) 0.001(2) -0.0029(19) 0.002(2)
B9 0.023(2) 0.023(2) 0.017(2) 0.001(2) -0.0032(18) 0.002(2)
B10 0.022(2) 0.018(2) 0.021(2) -0.003(2) -0.0030(19) -0.002(2)
B11 0.020(2) 0.018(2) 0.019(2) -0.001(2) -0.0003(17) 0.000(2)
B12 0.019(2) 0.020(2) 0.020(2) -0.0002(19) -0.0008(17) 0.001(2)
N1 0.0178(17) 0.0140(18) 0.0171(16) -0.0019(13) 0.0009(13) -0.0008(14)
C11 0.0167(18) 0.022(2) 0.0203(19) -0.001(2) 0.0032(15) 0.007(2)
C12 0.022(2) 0.030(3) 0.028(2) -0.006(2) -0.0055(19) 0.004(2)
C13 0.026(2) 0.047(4) 0.027(2) 0.006(3) 0.010(2) 0.002(3)
C14 0.023(2) 0.022(2) 0.044(3) -0.012(2) 0.004(2) 0.005(2)
C21 0.028(2) 0.0123(18) 0.019(2) 0.0013(16) -0.0007(16) -0.0019(17)
O21 0.038(2) 0.0237(19) 0.028(2) 0.0055(16) -0.0067(16) -0.0044(17)
C31 0.022(2) 0.019(2) 0.020(2) -0.0040(17) 0.0020(17) -0.0039(18)
C32 0.020(2) 0.023(2) 0.0191(19) -0.0049(17) -0.0028(16) -0.0034(19)
C33 0.025(2) 0.029(2) 0.0163(19) -0.002(2) -0.0005(16) -0.001(2)
C34 0.032(3) 0.046(4) 0.026(3) -0.004(3) -0.007(2) 0.009(3)
C35 0.041(3) 0.030(3) 0.026(3) -0.006(2) -0.008(2) -0.009(3)
C36 0.033(3) 0.029(3) 0.019(2) 0.007(2) -0.0003(18) -0.002(2)
C41 0.0186(19) 0.020(2) 0.0181(18) -0.0028(19) -0.0020(15) 0.0025(19)
N41 0.0185(16) 0.033(2) 0.0183(17) -0.003(2) 0.0011(14) -0.0005(19)
C42 0.0178(19) 0.028(3) 0.0149(18) -0.0031(18) 0.0021(14) 0.0020(19)
C43 0.024(2) 0.022(2) 0.019(2) -0.0007(18) 0.0000(17) 0.0036(19)
C44 0.033(3) 0.027(3) 0.029(3) 0.001(2) 0.003(2) -0.003(2)
C45 0.033(3) 0.028(2) 0.018(2) -0.0012(19) 0.0042(19) 0.005(2)
C46 0.023(2) 0.033(3) 0.021(2) 0.004(2) 0.0058(18) 0.006(2)
C47 0.019(2) 0.029(3) 0.023(2) 0.0032(19) 0.0033(17) -0.0007(18)
C48 0.021(2) 0.025(2) 0.0204(19) -0.0014(17) 0.0005(19) -0.001(2)
C49 0.035(3) 0.032(3) 0.031(3) -0.009(2) 0.006(2) -0.007(3)

loop_
_atom_type_symbol
_atom_type_description
_atom_type_scat_dispersion_real
_atom_type_scat_dispersion_imag
_atom_type_scat_source
C C 0.0033 0.0016 'International Tables Vol C Tables 4.2.6.8 and 6.1.1.4'
H H 0.0000 0.0000 'International Tables Vol C Tables 4.2.6.8 and 6.1.1.4'
B B 0.0013 0.0007 'International Tables Vol C Tables 4.2.6.8 and 6.1.1.4'
N N 0.0061 0.0033 'International Tables Vol C Tables 4.2.6.8 and 6.1.1.4'
O O 0.0106 0.0060 'International Tables Vol C Tables 4.2.6.8 and 6.1.1.4'
Re Re -1.0185 7.2310 'International Tables Vol C Tables 4.2.6.8 and 6.1.1.4'

loop_
_geom_angle_atom_site_label_1
_geom_angle_atom_site_label_2
_geom_angle_atom_site_label_3
_geom_angle
_geom_angle_site_symmetry_1
_geom_angle_site_symmetry_3
_geom_angle_publ_flag
C21 Re C41 86.8(2) . . ?
C21 Re C31 116.0(2) . . ?
C41 Re C31 83.8(2) . . ?
C21 Re C1 110.97(19) . . ?
C41 Re C1 147.11(17) . . ?
C31 Re C1 110.36(18) . . ?
C21 Re C32 82.4(2) . . ?
C41 Re C32 79.49(18) . . ?
C31 Re C32 33.7(2) . . ?
C1 Re C32 128.72(18) . . ?
C21 Re B6 77.9(2) . . ?
C41 Re B6 116.36(19) . . ?
C31 Re B6 157.13(19) . . ?
C1 Re B6 46.81(19) . . ?
C32 Re B6 153.59(19) . . ?
C21 Re N1 97.65(18) . . ?
C41 Re N1 171.23(18) . . ?
C31 Re N1 87.49(17) . . ?
C1 Re N1 37.28(15) . . ?
C32 Re N1 93.54(16) . . ?
B6 Re N1 72.12(16) . . ?
C21 Re B3 156.27(19) . . ?
C41 Re B3 111.7(2) . . ?
C31 Re B3 81.9(2) . . ?
C1 Re B3 45.68(18) . . ?
C32 Re B3 114.64(19) . . ?
B6 Re B3 80.46(19) . . ?
N1 Re B3 66.24(16) . . ?
C21 Re B11 93.6(2) . . ?
C41 Re B11 75.94(18) . . ?
C31 Re B11 143.0(2) . . ?
C1 Re B11 75.51(17) . . ?
C32 Re B11 155.30(18) . . ?
B6 Re B11 44.74(19) . . ?
N1 Re B11 111.16(17) . . ?
B3 Re B11 77.5(2) . . ?
C21 Re B7 137.7(2) . . ?
C41 Re B7 73.87(19) . . ?
C31 Re B7 99.1(2) . . ?
C1 Re B7 74.60(17) . . ?
C32 Re B7 128.28(19) . . ?
B6 Re B7 77.86(19) . . ?
N1 Re B7 107.06(17) . . ?
B3 Re B7 43.89(19) . . ?
B11 Re B7 45.8(2) . . ?
N1 C1 B5 137.4(4) . . ?
N1 C1 B4 130.1(4) . . ?
B5 C1 B4 63.8(3) . . ?
N1 C1 B3 104.5(4) . . ?
B5 C1 B3 115.3(4) . . ?
B4 C1 B3 61.8(3) . . ?
N1 C1 B6 114.1(4) . . ?
B5 C1 B6 62.2(3) . . ?
B4 C1 B6 114.9(4) . . ?
B3 C1 B6 115.4(3) . . ?
N1 C1 Re 76.0(2) . . ?
B5 C1 Re 129.7(3) . . ?
B4 C1 Re 130.6(3) . . ?
B3 C1 Re 71.9(2) . . ?
B6 C1 Re 70.0(2) . . ?
C1 B3 B8 102.8(4) . . ?
C1 B3 B7 103.8(4) . . ?
B8 B3 B7 61.4(3) . . ?
C1 B3 B4 57.5(3) . . ?
B8 B3 B4 59.9(3) . . ?
B7 B3 B4 109.3(4) . . ?
C1 B3 Re 62.4(2) . . ?
B8 B3 Re 123.4(3) . . ?
B7 B3 Re 69.8(2) . . ?
B4 B3 Re 117.6(3) . . ?
C1 B4 B8 105.0(4) . . ?
C1 B4 B9 104.1(4) . . ?
B8 B4 B9 59.5(3) . . ?
C1 B4 B3 60.7(3) . . ?
B8 B4 B3 59.6(3) . . ?
B9 B4 B3 108.1(4) . . ?
C1 B4 B5 58.0(3) . . ?
B8 B4 B5 108.0(4) . . ?
B9 B4 B5 60.2(3) . . ?
B3 B4 B5 109.5(4) . . ?
C1 B5 B9 103.4(3) . . ?
C1 B5 B6 61.2(3) . . ?
B9 B5 B6 107.1(4) . . ?
C1 B5 B4 58.2(3) . . ?
B9 B5 B4 59.1(3) . . ?
B6 B5 B4 109.5(3) . . ?
C1 B5 B10 104.5(4) . . ?
B9 B5 B10 59.7(3) . . ?
B6 B5 B10 58.5(3) . . ?
B4 B5 B10 107.2(4) . . ?
B10 B6 B11 61.4(3) . . ?
B10 B6 C1 102.9(4) . . ?
B11 B6 C1 103.4(4) . . ?
B10 B6 B5 60.8(3) . . ?
B11 B6 B5 109.5(4) . . ?
C1 B6 B5 56.7(3) . . ?
B10 B6 Re 124.5(3) . . ?
B11 B6 Re 70.1(2) . . ?
C1 B6 Re 63.2(2) . . ?
B5 B6 Re 117.9(3) . . ?
B3 B7 B12 106.6(4) . . ?
B3 B7 B8 59.1(3) . . ?
B12 B7 B8 58.8(3) . . ?
B3 B7 B11 109.0(4) . . ?
B12 B7 B11 58.6(3) . . ?
B8 B7 B11 106.2(4) . . ?
B3 B7 Re 66.3(2) . . ?
B12 B7 Re 118.5(3) . . ?
B8 B7 Re 118.5(3) . . ?
B11 B7 Re 66.7(2) . . ?
B9 B8 B3 109.4(4) . . ?
B9 B8 B12 61.3(3) . . ?
B3 B8 B12 108.0(4) . . ?
B9 B8 B4 60.3(3) . . ?
B3 B8 B4 60.5(3) . . ?
B12 B8 B4 108.7(4) . . ?
B9 B8 B7 109.9(4) . . ?
B3 B8 B7 59.5(3) . . ?
B12 B8 B7 60.2(3) . . ?
B4 B8 B7 108.3(4) . . ?
B8 B9 B4 60.2(3) . . ?
B8 B9 B10 108.5(4) . . ?
B4 B9 B10 109.0(4) . . ?
B8 B9 B5 108.9(4) . . ?
B4 B9 B5 60.6(3) . . ?
B10 B9 B5 60.4(3) . . ?
B8 B9 B12 59.5(3) . . ?
B4 B9 B12 107.2(4) . . ?
B10 B9 B12 59.6(3) . . ?
B5 B9 B12 107.4(4) . . ?
B6 B10 B12 107.7(4) . . ?
B6 B10 B9 109.1(4) . . ?
B12 B10 B9 60.5(3) . . ?
B6 B10 B5 60.7(3) . . ?
B12 B10 B5 107.6(4) . . ?
B9 B10 B5 59.9(3) . . ?
B6 B10 B11 60.0(3) . . ?
B12 B10 B11 59.7(3) . . ?
B9 B10 B11 108.8(4) . . ?
B5 B10 B11 108.3(4) . . ?
B6 B11 B12 106.5(4) . . ?
B6 B11 B10 58.7(3) . . ?
B12 B11 B10 59.5(3) . . ?
B6 B11 B7 108.3(4) . . ?
B12 B11 B7 58.8(3) . . ?
B10 B11 B7 106.6(4) . . ?
B6 B11 Re 65.1(2) . . ?
B12 B11 Re 119.4(4) . . ?
B10 B11 Re 117.8(3) . . ?
B7 B11 Re 67.6(2) . . ?
B8 B12 B10 108.4(4) . . ?
B8 B12 B11 111.1(4) . . ?
B10 B12 B11 60.8(3) . . ?
B8 B12 B7 61.0(3) . . ?
B10 B12 B7 110.7(4) . . ?
B11 B12 B7 62.6(3) . . ?
B8 B12 B9 59.1(3) . . ?
B10 B12 B9 59.9(3) . . ?
B11 B12 B9 109.4(4) . . ?
B7 B12 B9 108.8(4) . . ?
H100 N1 C1 114(4) . . ?
H100 N1 C11 99(4) . . ?
C1 N1 C11 124.4(4) . . ?
H100 N1 Re 113(4) . . ?
C1 N1 Re 66.7(2) . . ?
C11 N1 Re 138.8(3) . . ?
C14 C11 C12 109.5(5) . . ?
C14 C11 N1 113.1(4) . . ?
C12 C11 N1 106.2(4) . . ?
C14 C11 C13 111.5(5) . . ?
C12 C11 C13 109.8(4) . . ?
N1 C11 C13 106.6(4) . . ?
O21 C21 Re 175.8(5) . . ?
H31 C31 C32 137(4) . . ?
H31 C31 Re 139(4) . . ?
C32 C31 Re 77.6(3) . . ?
C31 C32 C33 148.7(5) . . ?
C31 C32 Re 68.7(3) . . ?
C33 C32 Re 142.1(4) . . ?
C34 C33 C32 112.7(4) . . ?
C34 C33 C36 110.4(6) . . ?
C32 C33 C36 109.0(4) . . ?
C34 C33 C35 109.8(5) . . ?
C32 C33 C35 105.8(5) . . ?
C36 C33 C35 109.1(5) . . ?
N41 C41 Re 175.3(4) . . ?
C41 N41 C42 172.5(5) . . ?
C48 C42 C43 124.7(4) . . ?
C48 C42 N41 118.2(5) . . ?
C43 C42 N41 117.1(5) . . ?
C42 C43 C45 116.2(5) . . ?
C42 C43 C44 121.7(5) . . ?
C45 C43 C44 122.1(5) . . ?
C46 C45 C43 121.0(5) . . ?
C47 C46 C45 120.8(5) . . ?
C46 C47 C48 120.7(5) . . ?
C42 C48 C47 116.5(5) . . ?
C42 C48 C49 121.3(5) . . ?
C47 C48 C49 122.2(5) . . ?

loop_
_geom_bond_atom_site_label_1
_geom_bond_atom_site_label_2
_geom_bond_distance
_geom_bond_site_symmetry_2
_geom_bond_publ_flag
Re C21 1.959(5) . ?
Re C41 2.012(5) . ?
Re C31 2.126(5) . ?
Re C1 2.185(5) . ?
Re C32 2.228(5) . ?
Re B6 2.300(5) . ?
Re N1 2.307(4) . ?
Re B3 2.343(5) . ?
Re B11 2.384(5) . ?
Re B7 2.400(5) . ?
C1 N1 1.440(6) . ?
C1 B5 1.701(7) . ?
C1 B4 1.705(7) . ?
C1 B3 1.763(7) . ?
C1 B6 1.785(7) . ?
B3 B8 1.766(8) . ?
B3 B7 1.773(7) . ?
B3 B4 1.782(7) . ?
B4 B8 1.772(8) . ?
B4 B9 1.774(8) . ?
B4 B5 1.801(7) . ?
B5 B9 1.793(8) . ?
B5 B6 1.801(7) . ?
B5 B10 1.804(8) . ?
B6 B10 1.761(8) . ?
B6 B11 1.784(7) . ?
B7 B12 1.792(8) . ?
B7 B8 1.806(8) . ?
B7 B11 1.860(9) . ?
B8 B9 1.760(8) . ?
B8 B12 1.767(8) . ?
B9 B10 1.790(9) . ?
B9 B12 1.799(8) . ?
B10 B12 1.784(8) . ?
B10 B11 1.809(8) . ?
B11 B12 1.788(8) . ?
N1 H100 0.90(2) . ?
N1 C11 1.525(6) . ?
C11 C14 1.518(8) . ?
C11 C12 1.524(7) . ?
C11 C13 1.541(8) . ?
C21 O21 1.144(6) . ?
C31 H31 1.00(7) . ?
C31 C32 1.266(7) . ?
C32 C33 1.524(7) . ?
C33 C34 1.520(9) . ?
C33 C36 1.530(8) . ?
C33 C35 1.545(8) . ?
C41 N41 1.171(6) . ?
N41 C42 1.405(6) . ?
C42 C48 1.390(8) . ?
C42 C43 1.401(7) . ?
C43 C45 1.404(7) . ?
C43 C44 1.507(8) . ?
C45 C46 1.386(8) . ?
C46 C47 1.384(8) . ?
C47 C48 1.409(7) . ?
C48 C49 1.500(7) . ?
